data_8103141
loop_
_publ_author_name
'Zhi-Guo Kong'
'Xiao-Yuan Ma'
'Shuai Ma'

_publ_section_title
;
 Crystal structure of
 [bis[(2-(2-chloro-6-fluorophenyl)-1H-imidazo-[4,5-f][1,10]phenanthroline-?2N,N')]manganese(II)
 benzene-1,4-dicarboxylato-2,5-dicarboxylic acid],
 [Mn(C19H10N4FCl)2(C10H4O4)]
;
_journal_issue 3
_journal_name_full 'Zeitschrift f\"ur Kristallographie - New Crystal Structures'
_journal_page_first 339
_journal_volume 226
_journal_year 2011
_chemical_formula_moiety 'C48 H24 Cl2 F2 Mn N8 O8'
_chemical_formula_sum 'C48 H24 Cl2 F2 Mn N8 O8'
_chemical_formula_weight 1004.59
_chemical_name_systematic
;
[bis[(2-(2-chloro-6-fluorophenyl)-1H-imidazo[4,5-f][1,10]phenanthroline-
<i>\k</i>^2^<i>N</i>,<i>N</i>')manganese(II)]-
benzene-1,4-dicarboxylato-2,5-dicarboxylic acid], 
[Mn(C~19~H~10~N~4~FCl)~2~(C~10~H~4~O~4~)]
;
_space_group_IT_number 15
_symmetry_cell_setting monoclinic
_symmetry_space_group_name_Hall '-C 2yc'
_symmetry_space_group_name_H-M 'C 1 2/c 1'
_atom_sites_solution_hydrogens geom
_atom_sites_solution_primary direct
_atom_sites_solution_secondary difmap
_audit_creation_method SHELXL-97
_cell_angle_alpha 90.000(5)
_cell_angle_beta 121.659(5)
_cell_angle_gamma 90.000(5)
_cell_formula_units_Z 4
_cell_length_a 18.878(5)
_cell_length_b 13.481(5)
_cell_length_c 19.633(5)
_cell_measurement_reflns_used 4945
_cell_measurement_temperature 293(2)
_cell_measurement_theta_max 30.74
_cell_measurement_theta_min 4.51
_cell_volume 4253(2)
_computing_cell_refinement 'CrysAlis (Oxford Diffraction, 2006)'
_computing_data_collection 'CrysAlis (Oxford Diffraction, 2006)'
_computing_data_reduction 'CrysAlis (Oxford Diffraction, 2006)'
_computing_molecular_graphics 'SHELXTL (Sheldrick, 2008)'
_computing_publication_material 'SHELXTL (Sheldrick, 2008)'
_computing_structure_refinement 'SHELXL97 (Sheldrick, 2008)'
_computing_structure_solution 'SHELXS97 (Sheldrick, 2008)'
_diffrn_ambient_temperature 293(2)
_diffrn_detector_area_resol_mean 10.0
_diffrn_measured_fraction_theta_full 0.992
_diffrn_measured_fraction_theta_max 0.746
_diffrn_measurement_device_type 'Oxford Diffraction Gemini R Ultra'
_diffrn_measurement_method '\w scan'
_diffrn_radiation_monochromator graphite
_diffrn_radiation_source 'fine-focus sealed tube'
_diffrn_radiation_type MoK\a
_diffrn_radiation_wavelength 0.71073
_diffrn_reflns_av_R_equivalents 0.0433
_diffrn_reflns_av_sigmaI/netI 0.1175
_diffrn_reflns_limit_h_max 20
_diffrn_reflns_limit_h_min -25
_diffrn_reflns_limit_k_max 17
_diffrn_reflns_limit_k_min -18
_diffrn_reflns_limit_l_max 25
_diffrn_reflns_limit_l_min -14
_diffrn_reflns_number 9548
_diffrn_reflns_theta_full 25.00
_diffrn_reflns_theta_max 30.74
_diffrn_reflns_theta_min 4.51
_diffrn_standards_interval_count 0
_diffrn_standards_interval_time 0
_diffrn_standards_number 0
_exptl_absorpt_coefficient_mu 0.514
_exptl_absorpt_correction_T_max 8.47
_exptl_absorpt_correction_T_min 5.21
_exptl_absorpt_correction_type multi-scan
_exptl_absorpt_process_details
;
(CrysAlis; Oxford Diffraction, 2006)
;
_exptl_crystal_colour 'pale yellow'
_exptl_crystal_density_diffrn 1.569
_exptl_crystal_density_method 'not measured'
_exptl_crystal_description block
_exptl_crystal_F_000 2036
_exptl_crystal_size_max 0.28
_exptl_crystal_size_mid 0.22
_exptl_crystal_size_min 0.20
_refine_diff_density_max 1.003
_refine_diff_density_min -0.828
_refine_diff_density_rms 0.088
_refine_ls_extinction_method none
_refine_ls_goodness_of_fit_ref 0.907
_refine_ls_hydrogen_treatment constr
_refine_ls_matrix_type full
_refine_ls_number_parameters 285
_refine_ls_number_reflns 4945
_refine_ls_number_restraints 18
_refine_ls_restrained_S_all 0.930
_refine_ls_R_factor_all 0.1259
_refine_ls_R_factor_gt 0.0649
_refine_ls_shift/su_max 0.001
_refine_ls_shift/su_mean 0.000
_refine_ls_structure_factor_coef Fsqd
_refine_ls_weighting_details 'calc w=1/[\s^2^(Fo^2^)+(0.1042P)^2^+0.0000P] where P=(Fo^2^+2Fc^2^)/3'
_refine_ls_weighting_scheme calc
_refine_ls_wR_factor_gt 0.1649
_refine_ls_wR_factor_ref 0.1828
_reflns_number_gt 2568
_reflns_number_total 4945
_reflns_threshold_expression I>2\s(I)
_cod_data_source_file 1267-3389.cff
_cod_data_source_block 090908-yj01-gj
_cod_depositor_comments
;
The following automatic conversions were performed:

'_symmetry_cell_setting' value 'Monoclinic' changed to 'monoclinic'
according to /home/saulius/struct/CIF-dictionaries/cif_core.dic
dictionary named 'cif_core.dic' version 2.4.1 from 2010-06-29.

Automatic conversion script
Id: cif_fix_values 1715 2011-07-08 13:25:40Z adriana 
;
_cod_original_sg_symbol_H-M 'C 2/c'
_cod_database_code 8103141

loop_
_symmetry_equiv_pos_as_xyz
'x, y, z'
'-x, y, -z+1/2'
'x+1/2, y+1/2, z'
'-x+1/2, y+1/2, -z+1/2'
'-x, -y, -z'
'x, -y, z-1/2'
'-x+1/2, -y+1/2, -z'
'x+1/2, -y+1/2, z-1/2'

loop_
_atom_site_label
_atom_site_type_symbol
_atom_site_fract_x
_atom_site_fract_y
_atom_site_fract_z
_atom_site_U_iso_or_equiv
_atom_site_adp_type
_atom_site_occupancy
_atom_site_symmetry_multiplicity
_atom_site_calc_flag
_atom_site_refinement_flags
C1 C 0.3102(2) 0.2697(3) 0.1561(2) 0.0329(9) Uani 1 1 d .
H1 H 0.3202 0.3223 0.1907 0.039 Uiso 1 1 calc R
C2 C 0.2319(3) 0.2451(3) 0.1006(3) 0.0373(10) Uani 1 1 d .
H2 H 0.1871 0.2791 0.0967 0.045 Uiso 1 1 calc R
C3 C 0.2195(3) 0.1684(3) 0.0494(3) 0.0361(10) Uani 1 1 d .
H3 H 0.1651 0.1514 0.0105 0.043 Uiso 1 1 calc R
C4 C 0.28476(11) 0.11454(16) 0.05309(14) 0.0269(8) Uani 1 1 d G
C5 C 0.36190(13) 0.14272(15) 0.11116(13) 0.0245(8) Uani 1 1 d G
C6 C 0.43214(10) 0.08990(16) 0.11823(12) 0.0243(8) Uani 1 1 d G
C10 C 0.42500(11) 0.00923(16) 0.06866(14) 0.0271(9) Uani 1 1 d G
C11 C 0.34690(13) -0.01761(15) 0.00888(13) 0.0262(9) Uani 1 1 d G
C12 C 0.28085(10) 0.03379(16) 0.00190(12) 0.0286(9) Uani 1 1 d G
C7 C 0.5685(2) 0.0783(3) 0.1794(2) 0.0353(10) Uani 1 1 d .
H7 H 0.6207 0.1023 0.2178 0.042 Uiso 1 1 calc R
C8 C 0.5669(3) -0.0035(3) 0.1344(2) 0.0358(10) Uani 1 1 d .
H8 H 0.6163 -0.0323 0.1445 0.043 Uiso 1 1 calc R
C9 C 0.4952(2) -0.0386(3) 0.0780(2) 0.0333(10) Uani 1 1 d .
H9 H 0.4911 -0.0921 0.0463 0.040 Uiso 1 1 calc R
C13 C 0.2462(2) -0.0782(3) -0.0919(2) 0.0311(9) Uani 1 1 d .
C14 C 0.19444(18) -0.1346(2) -0.16488(17) 0.0411(11) Uani 1 1 d G
C15 C 0.1575(2) -0.2211(3) -0.1598(2) 0.082(2) Uani 1 1 d G
C16 C 0.1046(3) -0.2725(3) -0.2342(3) 0.110(3) Uani 1 1 d GU
H16 H 0.0784 -0.3316 -0.2358 0.132 Uiso 1 1 calc R
C17 C 0.0947(2) -0.2324(3) -0.3004(2) 0.108(3) Uani 1 1 d GU
H17 H 0.0596 -0.2677 -0.3469 0.130 Uiso 1 1 calc R
C18 C 0.1252(3) -0.1534(4) -0.31095(17) 0.091(2) Uani 1 1 d GU
H18 H 0.1139 -0.1327 -0.3609 0.109 Uiso 1 1 calc R
C19 C 0.1777(2) -0.1007(2) -0.2398(2) 0.0604(15) Uani 1 1 d G
C20 C 0.5163(2) 0.4083(3) 0.3679(2) 0.0254(8) Uani 1 1 d .
C21 C 0.5089(2) 0.4535(2) 0.43730(18) 0.0243(8) Uani 1 1 d G
C22 C 0.4724(2) 0.40368(16) 0.47707(17) 0.0242(8) Uani 1 1 d G
C23 C 0.4638(2) 0.4504(2) 0.53826(18) 0.0260(8) Uani 1 1 d G
H23 H 0.4395 0.4155 0.5617 0.031 Uiso 1 1 calc R
C24 C 0.4530(3) 0.2946(3) 0.4642(2) 0.0285(9) Uani 1 1 d .
O1 O 0.46551(16) 0.34333(19) 0.32743(16) 0.0307(6) Uani 1 1 d .
O2 O 0.57187(16) 0.4349(2) 0.35389(17) 0.0382(7) Uani 1 1 d .
O3 O 0.50520(19) 0.2335(2) 0.48325(18) 0.0411(7) Uani 1 1 d .
O4 O 0.37756(18) 0.2757(2) 0.4381(2) 0.0471(8) Uani 1 1 d .
H4A H 0.3699 0.2156 0.4320 0.071 Uiso 1 1 calc R
Mn1 Mn 0.5000 0.26099(6) 0.2500 0.0240(2) Uani 1 2 d S
N1 N 0.37319(19) 0.2194(2) 0.16196(18) 0.0276(7) Uani 1 1 d .
N2 N 0.50350(19) 0.1246(2) 0.17303(18) 0.0287(7) Uani 1 1 d .
N3 N 0.32451(19) -0.0891(2) -0.05032(19) 0.0309(8) Uani 1 1 d .
N4 N 0.21707(19) -0.0057(2) -0.06292(19) 0.0317(8) Uani 1 1 d .
H4 H 0.1658 0.0110 -0.0837 0.038 Uiso 1 1 calc R
Cl1 Cl 0.21596(13) -0.00214(14) -0.25242(13) 0.0984(6) Uani 1 1 d .
F1 F 0.16715(19) -0.26352(19) -0.08619(16) 0.0605(8) Uani 1 1 d .

loop_
_atom_site_aniso_label
_atom_site_aniso_U_11
_atom_site_aniso_U_22
_atom_site_aniso_U_33
_atom_site_aniso_U_23
_atom_site_aniso_U_13
_atom_site_aniso_U_12
C1 0.035(2) 0.029(2) 0.029(2) -0.0058(17) 0.0129(17) 0.0042(18)
C2 0.033(2) 0.035(2) 0.041(2) -0.002(2) 0.0170(19) 0.0107(18)
C3 0.028(2) 0.033(2) 0.036(2) -0.0029(19) 0.0085(18) 0.0031(17)
C4 0.027(2) 0.0247(19) 0.025(2) -0.0003(16) 0.0107(16) 0.0008(16)
C5 0.0278(19) 0.0201(18) 0.0229(19) 0.0010(15) 0.0114(16) 0.0011(15)
C6 0.0226(18) 0.0220(18) 0.0195(18) 0.0004(15) 0.0048(15) -0.0005(15)
C10 0.027(2) 0.0240(19) 0.023(2) 0.0020(16) 0.0081(16) 0.0022(16)
C11 0.024(2) 0.0230(18) 0.024(2) -0.0031(16) 0.0073(16) 0.0016(15)
C12 0.025(2) 0.0257(19) 0.027(2) -0.0041(16) 0.0080(16) 0.0003(16)
C7 0.024(2) 0.041(2) 0.031(2) -0.0024(19) 0.0074(17) 0.0016(18)
C8 0.027(2) 0.043(2) 0.029(2) -0.0051(18) 0.0086(18) 0.0068(18)
C9 0.029(2) 0.030(2) 0.033(2) -0.0075(18) 0.0107(18) 0.0024(17)
C13 0.027(2) 0.027(2) 0.027(2) -0.0058(17) 0.0058(17) 0.0039(16)
C14 0.027(2) 0.043(2) 0.036(2) -0.019(2) 0.0047(18) 0.0051(19)
C15 0.044(3) 0.066(4) 0.104(5) -0.055(4) 0.017(3) -0.018(3)
C16 0.104(3) 0.103(3) 0.116(3) -0.0100(19) 0.053(2) -0.0007(19)
C17 0.103(3) 0.107(3) 0.107(3) -0.0152(19) 0.050(2) 0.0088(19)
C18 0.089(3) 0.097(3) 0.084(3) -0.0067(18) 0.0439(19) 0.0179(18)
C19 0.042(3) 0.079(4) 0.040(3) -0.004(3) 0.007(2) 0.022(3)
C20 0.024(2) 0.0239(18) 0.0195(19) 0.0018(15) 0.0056(15) 0.0020(16)
C21 0.0207(18) 0.0230(18) 0.0202(19) -0.0028(15) 0.0045(15) -0.0001(15)
C22 0.0225(19) 0.0213(18) 0.0229(19) -0.0017(15) 0.0078(15) -0.0011(15)
C23 0.027(2) 0.0239(18) 0.025(2) -0.0008(16) 0.0120(16) -0.0067(15)
C24 0.032(2) 0.0258(19) 0.023(2) -0.0052(16) 0.0113(17) -0.0051(18)
O1 0.0315(15) 0.0282(14) 0.0262(14) -0.0064(12) 0.0110(12) -0.0078(12)
O2 0.0265(15) 0.0529(18) 0.0342(16) -0.0118(14) 0.0152(13) -0.0107(13)
O3 0.0447(18) 0.0256(15) 0.0479(18) 0.0020(13) 0.0209(15) -0.0017(14)
O4 0.0364(18) 0.0265(15) 0.069(2) -0.0050(14) 0.0208(16) -0.0115(13)
Mn1 0.0250(4) 0.0229(4) 0.0193(4) 0.000 0.0083(3) 0.000
N1 0.0293(17) 0.0230(16) 0.0242(17) -0.0035(13) 0.0098(14) 0.0007(13)
N2 0.0259(17) 0.0280(16) 0.0239(17) -0.0005(14) 0.0073(14) 0.0030(14)
N3 0.0246(17) 0.0284(17) 0.0278(18) -0.0059(14) 0.0055(14) 0.0040(14)
N4 0.0223(17) 0.0292(18) 0.0298(19) -0.0055(14) 0.0041(14) 0.0014(13)
Cl1 0.0973(14) 0.0862(13) 0.1020(15) 0.0178(10) 0.0456(11) 0.0069(10)
F1 0.089(2) 0.0499(16) 0.0356(15) 0.0084(13) 0.0276(15) -0.0253(15)

loop_
_atom_type_symbol
_atom_type_description
_atom_type_scat_dispersion_real
_atom_type_scat_dispersion_imag
_atom_type_scat_source
C C 0.0033 0.0016 'International Tables Vol C Tables 4.2.6.8 and 6.1.1.4'
H H 0.0000 0.0000 'International Tables Vol C Tables 4.2.6.8 and 6.1.1.4'
O O 0.0106 0.0060 'International Tables Vol C Tables 4.2.6.8 and 6.1.1.4'
Mn Mn 0.3368 0.7283 'International Tables Vol C Tables 4.2.6.8 and 6.1.1.4'
N N 0.0061 0.0033 'International Tables Vol C Tables 4.2.6.8 and 6.1.1.4'
Cl Cl 0.1484 0.1585 'International Tables Vol C Tables 4.2.6.8 and 6.1.1.4'
F F 0.0171 0.0103 'International Tables Vol C Tables 4.2.6.8 and 6.1.1.4'

loop_
_geom_angle_atom_site_label_1
_geom_angle_atom_site_label_2
_geom_angle_atom_site_label_3
_geom_angle
_geom_angle_site_symmetry_1
_geom_angle_site_symmetry_3
N1 C1 C2 120.2(4) . .
N1 C1 H1 119.9 . .
C2 C1 H1 119.9 . .
C1 C2 C3 118.3(4) . .
C1 C2 H2 120.8 . .
C3 C2 H2 120.8 . .
C2 C3 C4 123.0(4) . .
C2 C3 H3 118.5 . .
C4 C3 H3 118.5 . .
C5 C4 C3 115.4(2) . .
C5 C4 C12 115.8 . .
C3 C4 C12 128.9(2) . .
C4 C5 N1 120.84(19) . .
C4 C5 C6 118.1 . .
N1 C5 C6 121.07(19) . .
N2 C6 C10 122.1(2) . .
N2 C6 C5 113.8(2) . .
C10 C6 C5 124.0 . .
C11 C10 C9 120.8(2) . .
C11 C10 C6 117.6 . .
C9 C10 C6 121.5(2) . .
C10 C11 C12 117.9 . .
C10 C11 N3 128.16(19) . .
C12 C11 N3 113.87(19) . .
N4 C12 C11 102.4(2) . .
N4 C12 C4 131.02(19) . .
C11 C12 C4 126.5 . .
N2 C7 C8 126.8(4) . .
N2 C7 H7 116.6 . .
C8 C7 H7 116.6 . .
C9 C8 C7 119.2(4) . .
C9 C8 H8 120.4 . .
C7 C8 H8 120.4 . .
C8 C9 C10 115.7(4) . .
C8 C9 H9 122.1 . .
C10 C9 H9 122.1 . .
N3 C13 N4 113.4(3) . .
N3 C13 C14 121.8(3) . .
N4 C13 C14 124.7(3) . .
C15 C14 C19 120.1 . .
C15 C14 C13 118.2(3) . .
C19 C14 C13 121.7(3) . .
C14 C15 C16 115.9 . .
C14 C15 F1 126.0(3) . .
C16 C15 F1 118.1(3) . .
C17 C16 C15 117.6 . .
C17 C16 H16 121.2 . .
C15 C16 H16 121.2 . .
C18 C17 C16 130.9 . .
C18 C17 H17 114.6 . .
C16 C17 H17 114.6 . .
C17 C18 C19 113.6 . .
C17 C18 H18 123.2 . .
C19 C18 H18 123.2 . .
C14 C19 C18 121.9 . .
C14 C19 Cl1 124.2(2) . .
C18 C19 Cl1 113.9(2) . .
O1 C20 O2 121.0(4) . .
O1 C20 C21 116.4(3) . .
O2 C20 C21 122.7(3) . .
C23 C21 C22 116.3(3) 5_666 .
C23 C21 C20 118.7(3) 5_666 .
C22 C21 C20 125.0(2) . .
C23 C22 C21 122.7 . .
C23 C22 C24 116.4(2) . .
C21 C22 C24 120.3(2) . .
C21 C23 C22 121.0(2) 5_666 .
C21 C23 H23 119.5 5_666 .
C22 C23 H23 119.5 . .
O3 C24 O4 124.2(4) . .
O3 C24 C22 122.6(4) . .
O4 C24 C22 112.8(3) . .
C20 O1 Mn1 112.7(2) . .
C24 O4 H4A 109.5 . .
N1 Mn1 N1 150.01(16) . 2_655
N1 Mn1 O1 100.37(11) . 2_655
N1 Mn1 O1 94.40(11) 2_655 2_655
N1 Mn1 O1 94.40(11) . .
N1 Mn1 O1 100.37(11) 2_655 .
O1 Mn1 O1 120.51(14) 2_655 .
N1 Mn1 N2 71.57(11) . .
N1 Mn1 N2 85.43(11) 2_655 .
O1 Mn1 N2 80.70(10) 2_655 .
O1 Mn1 N2 157.05(10) . .
N1 Mn1 N2 85.43(11) . 2_655
N1 Mn1 N2 71.57(11) 2_655 2_655
O1 Mn1 N2 157.05(10) 2_655 2_655
O1 Mn1 N2 80.70(10) . 2_655
N2 Mn1 N2 80.16(16) . 2_655
C1 N1 C5 122.2(3) . .
C1 N1 Mn1 120.3(3) . .
C5 N1 Mn1 117.4(2) . .
C6 N2 C7 114.7(3) . .
C6 N2 Mn1 116.1(2) . .
C7 N2 Mn1 129.2(3) . .
C13 N3 C11 101.4(3) . .
C12 N4 C13 108.9(3) . .
C12 N4 H4 125.6 . .
C13 N4 H4 125.6 . .

loop_
_geom_bond_atom_site_label_1
_geom_bond_atom_site_label_2
_geom_bond_distance
_geom_bond_site_symmetry_2
C1 N1 1.320(5) .
C1 C2 1.338(6) .
C1 H1 0.9300 .
C2 C3 1.374(6) .
C2 H2 0.9300 .
C3 C4 1.399(4) .
C3 H3 0.9300 .
C4 C5 1.3498 .
C4 C12 1.4570 .
C5 N1 1.373(3) .
C5 C6 1.4463 .
C6 N2 1.292(3) .
C6 C10 1.4178 .
C10 C11 1.3659 .
C10 C9 1.395(4) .
C11 C12 1.3690 .
C11 N3 1.393(3) .
C12 N4 1.321(3) .
C7 N2 1.323(5) .
C7 C8 1.403(6) .
C7 H7 0.9300 .
C8 C9 1.307(5) .
C8 H8 0.9300 .
C9 H9 0.9300 .
C13 N3 1.268(5) .
C13 N4 1.382(5) .
C13 C14 1.455(4) .
C14 C15 1.3881 .
C14 C19 1.4079 .
C15 C16 1.4423 .
C15 F1 1.474(4) .
C16 C17 1.3254 .
C16 H16 0.9300 .
C17 C18 1.2789 .
C17 H17 0.9300 .
C18 C19 1.4092 .
C18 H18 0.9300 .
C19 Cl1 1.593(4) .
C20 O1 1.231(4) .
C20 O2 1.268(5) .
C20 C21 1.565(5) .
C21 C23 1.383(6) 5_666
C21 C22 1.4499 .
C22 C23 1.4392 .
C22 C24 1.505(4) .
C23 C21 1.383(4) 5_666
C23 H23 0.9300 .
C24 O3 1.184(5) .
C24 O4 1.262(5) .
O1 Mn1 2.238(3) .
O4 H4A 0.8200 .
Mn1 N1 2.165(3) .
Mn1 N1 2.165(3) 2_655
Mn1 O1 2.238(3) 2_655
Mn1 N2 2.403(3) .
Mn1 N2 2.403(3) 2_655
N4 H4 0.8600 .

loop_
_geom_hbond_atom_site_label_D
_geom_hbond_atom_site_label_H
_geom_hbond_atom_site_label_A
_geom_hbond_distance_DH
_geom_hbond_distance_HA
_geom_hbond_distance_DA
_geom_hbond_angle_DHA
_geom_hbond_site_symmetry_A
N4 H4 O2 0.86 1.70 2.528(4) 160.3 8_455
O4 H4A N3 0.82 2.02 2.761(4) 150.1 6_556
